data_1551923
loop_
_publ_author_name
'Hao Li'
'Huacheng Zhang'
'Aaron D. Lammer'
'Ming Wang'
'Xiaopeng Li'
'Vincent M. Lynch'
'Jonathan L. Sessler'

_publ_section_title
;
 Quantitative self-assembly of a purely organic three-dimensional catenane
 in water
;
_journal_name_full 'Nature Chemistry'
_journal_page_first 1003
_journal_page_last 1008
_journal_paper_doi 10.1038/nchem.2392
_journal_volume 7
_journal_year 2015
_chemical_formula_sum 'C108 H72 Cl6 N18 O27'
_chemical_formula_weight 2266.53
_space_group_crystal_system monoclinic
_space_group_IT_number 14
_space_group_name_Hall '-P 2ybc'
_space_group_name_H-M_alt 'P 1 21/c 1'
_atom_sites_solution_hydrogens mixed
_cell_angle_alpha 90
_cell_angle_beta 101.576(6)
_cell_angle_gamma 90
_cell_formula_units_Z 4
_cell_length_a 19.4062(15)
_cell_length_b 30.4471(16)
_cell_length_c 19.8996(8)
_cell_measurement_reflns_used 4472
_cell_measurement_temperature 100(2)
_cell_measurement_theta_max 67.14
_cell_measurement_theta_min 2.73
_cell_volume 11518.8(12)
_computing_cell_refinement 'CrysAlisPro V 1.171.37.31, Agilent Technologies'
_computing_data_collection 'CrysAlisPro V 1.171.37.31, Agilent Technologies'
_computing_data_reduction 'CrysAlisPro V 1.171.37.31, Agilent Technologies'
_computing_molecular_graphics 'XP Shelxtl/PC, Siemens Analytical'
_computing_publication_material 'XL Shelxtl/PC, Siemens Analytical'
_computing_structure_refinement 'SHELXL-2014/7 (Sheldrick, 2014)'
_computing_structure_solution
;
SUPERFLIP. Palatinus, L. and Chapuis, G. J. J. Appl. Cryst. 40, 786-790.
;
_diffrn_ambient_temperature 100(2)
_diffrn_measured_fraction_theta_full 0.914
_diffrn_measured_fraction_theta_max 0.885
_diffrn_measurement_device_type 'Agilent SuperNova with Atlas S2 CCD'
_diffrn_measurement_method \w-scans
_diffrn_radiation_type CuK\a
_diffrn_radiation_wavelength 1.54184
_diffrn_reflns_av_R_equivalents 0.0692
_diffrn_reflns_av_unetI/netI 0.1830
_diffrn_reflns_Laue_measured_fraction_full 0.914
_diffrn_reflns_Laue_measured_fraction_max 0.885
_diffrn_reflns_limit_h_max 22
_diffrn_reflns_limit_h_min -24
_diffrn_reflns_limit_k_max 33
_diffrn_reflns_limit_k_min -36
_diffrn_reflns_limit_l_max 24
_diffrn_reflns_limit_l_min -23
_diffrn_reflns_number 35008
_diffrn_reflns_point_group_measured_fraction_full 0.914
_diffrn_reflns_point_group_measured_fraction_max 0.885
_diffrn_reflns_theta_full 67.684
_diffrn_reflns_theta_max 75.324
_diffrn_reflns_theta_min 2.691
_diffrn_source 'micro-focus sealed tube'
_exptl_absorpt_coefficient_mu 2.032
_exptl_absorpt_correction_T_max 1.00
_exptl_absorpt_correction_T_min 0.856
_exptl_absorpt_correction_type multi-scan
_exptl_absorpt_process_details
;
CrysAlisPro, Agilent Technologies,
Version 1.171.37.35h (release 09-02-2015 CrysAlis171 .NET)
(compiled Feb  9 2015,16:26:32)
Empirical absorption correction using spherical harmonics,
 implemented in SCALE3 ABSPACK scaling algorithm.
;
_exptl_crystal_colour yellow
_exptl_crystal_density_diffrn 1.307
_exptl_crystal_description plate
_exptl_crystal_F_000 4656
_exptl_crystal_size_max 0.150
_exptl_crystal_size_mid 0.110
_exptl_crystal_size_min 0.060
_refine_diff_density_max 1.228
_refine_diff_density_min -0.405
_refine_diff_density_rms 0.097
_refine_ls_extinction_coef .
_refine_ls_extinction_method none
_refine_ls_goodness_of_fit_ref 1.031
_refine_ls_hydrogen_treatment constr
_refine_ls_matrix_type full
_refine_ls_number_parameters 916
_refine_ls_number_reflns 21071
_refine_ls_number_restraints 564
_refine_ls_restrained_S_all 1.044
_refine_ls_R_factor_all 0.2648
_refine_ls_R_factor_gt 0.1440
_refine_ls_shift/su_max 0.008
_refine_ls_shift/su_mean 0.000
_refine_ls_structure_factor_coef Fsqd
_refine_ls_weighting_details 'w=1/[\s^2^(Fo^2^)+(0.2000P)^2^] where P=(Fo^2^+2Fc^2^)/3'
_refine_ls_weighting_scheme calc
_refine_ls_wR_factor_gt 0.4037
_refine_ls_wR_factor_ref 0.4510
_reflns_Friedel_coverage 0.000
_reflns_Friedel_fraction_full .
_reflns_Friedel_fraction_max .
_reflns_number_gt 5864
_reflns_number_total 21071
_reflns_threshold_expression 'I > 2\s(I)'
_cod_data_source_file nchem.2392-s2.cif
_cod_data_source_block shelx
_cod_original_sg_symbol_H-M 'P 21/c'
_cod_database_code 1551923
_shelx_space_group_comment
;
The symmetry employed for this shelxl refinement is uniquely defined
by the following loop, which should always be used as a source of
symmetry information in preference to the above space-group names.
They are only intended as comments.
;
_shelx_estimated_absorpt_t_min 0.750
_shelx_estimated_absorpt_t_max 0.888

loop_
_space_group_symop_operation_xyz
'x, y, z'
'-x, y+1/2, -z+1/2'
'-x, -y, -z'
'x, -y-1/2, z-1/2'

loop_
_atom_site_label
_atom_site_type_symbol
_atom_site_fract_x
_atom_site_fract_y
_atom_site_fract_z
_atom_site_U_iso_or_equiv
_atom_site_adp_type
_atom_site_occupancy
_atom_site_site_symmetry_order
_atom_site_calc_flag
_atom_site_refinement_flags_posn
_atom_site_refinement_flags_adp
_atom_site_refinement_flags_occupancy
_atom_site_disorder_assembly
_atom_site_disorder_group
O1 O 0.6828(5) 0.6937(3) 0.6091(5) 0.121(3) Uani 1 1 d . U . . .
O2 O 0.7863(4) 0.6003(3) 0.6932(4) 0.099(2) Uani 1 1 d D U . . .
O3 O 0.4020(4) 0.4773(2) 0.9034(3) 0.0693(19) Uani 1 1 d . U . . .
O4 O 0.2530(4) 0.4320(2) 0.8078(3) 0.082(2) Uani 1 1 d D U . . .
O5 O 0.3259(5) 0.7039(2) 0.3419(3) 0.094(2) Uani 1 1 d . U . . .
O6 O 0.2252(4) 0.6157(2) 0.2611(3) 0.075(2) Uani 1 1 d D U . . .
Cl1 Cl 0.51864(17) 0.64156(8) 0.00149(10) 0.0778(8) Uani 1 1 d . U . . .
Cl2 Cl 0.2375(3) 0.4009(2) 0.1080(3) 0.211(3) Uani 1 1 d . U . . .
N1 N 0.6338(4) 0.3664(2) 0.3231(3) 0.0570(19) Uani 1 1 d . U . . .
N2 N 0.6415(4) 0.3268(2) 0.4262(3) 0.058(2) Uani 1 1 d . U . . .
N3 N 0.5342(4) 0.3279(2) 0.3431(3) 0.0456(17) Uani 1 1 d . U . . .
N4 N 0.8719(5) 0.4060(4) 0.4495(5) 0.091(3) Uani 1 1 d . U . . .
N5 N 0.7773(5) 0.6094(3) 0.5499(5) 0.081(3) Uani 1 1 d . U . . .
N6 N 0.7539(6) 0.6492(4) 0.5594(5) 0.104(3) Uani 1 1 d . U . . .
H6N H 0.7697 0.6719 0.5396 0.125 Uiso 1 1 calc R U . . .
N7 N 0.4745(5) 0.2471(2) 0.5414(4) 0.065(2) Uani 1 1 d . U . . .
N8 N 0.4063(4) 0.3830(2) 0.8042(3) 0.058(2) Uani 1 1 d . U . . .
N9 N 0.4151(4) 0.4123(2) 0.8605(3) 0.059(2) Uani 1 1 d . U . . .
H9N H 0.4372 0.4031 0.9011 0.071 Uiso 1 1 calc R U . . .
N10 N 0.4489(5) 0.4158(3) 0.1298(3) 0.060(2) Uani 1 1 d . U . . .
N11 N 0.3634(4) 0.6214(2) 0.2344(3) 0.0559(19) Uani 1 1 d . U . . .
N12 N 0.3553(5) 0.6636(3) 0.2575(3) 0.067(2) Uani 1 1 d . U . . .
H12N H 0.3636 0.6867 0.2338 0.081 Uiso 1 1 calc R U . . .
C1 C 0.6700(5) 0.3525(3) 0.3833(4) 0.052(2) Uani 1 1 d . U . . .
C2 C 0.5754(5) 0.3165(3) 0.4035(4) 0.050(2) Uani 1 1 d . U . . .
C3 C 0.5664(5) 0.3539(3) 0.3054(4) 0.050(2) Uani 1 1 d . U . . .
C4 C 0.7427(5) 0.3693(3) 0.4048(4) 0.059(2) Uani 1 1 d . U . . .
C5 C 0.7791(5) 0.3631(3) 0.4727(5) 0.064(3) Uani 1 1 d . U . . .
H5 H 0.7589 0.3463 0.5041 0.077 Uiso 1 1 calc R U . . .
C6 C 0.8436(6) 0.3816(4) 0.4927(5) 0.077(3) Uani 1 1 d . U . . .
H6 H 0.8691 0.3771 0.5382 0.093 Uiso 1 1 calc R U . . .
C7 C 0.8366(6) 0.4126(4) 0.3817(5) 0.083(3) Uani 1 1 d . U . . .
H7 H 0.8564 0.4304 0.3512 0.099 Uiso 1 1 calc R U . . .
C8 C 0.7730(6) 0.3927(3) 0.3610(5) 0.066(3) Uani 1 1 d . U . . .
H8 H 0.7494 0.3955 0.3145 0.079 Uiso 1 1 calc R U . . .
C9 C 0.9336(6) 0.4346(4) 0.4737(6) 0.093(4) Uani 1 1 d . U . . .
H9A H 0.9642 0.4349 0.4394 0.112 Uiso 1 1 calc R U . . .
H9B H 0.9613 0.4231 0.5174 0.112 Uiso 1 1 calc R U . . .
C10 C 0.9083(6) 0.4807(4) 0.4841(6) 0.082(3) Uani 1 1 d . U . . .
C11 C 0.8768(6) 0.4892(4) 0.5383(6) 0.085(3) Uani 1 1 d . U . . .
H11 H 0.8744 0.4666 0.5707 0.102 Uiso 1 1 calc R U . . .
C12 C 0.8489(6) 0.5293(4) 0.5465(5) 0.080(3) Uani 1 1 d . U . . .
H12 H 0.8251 0.5341 0.5832 0.096 Uiso 1 1 calc R U . . .
C13 C 0.8551(5) 0.5638(4) 0.5009(5) 0.072(3) Uani 1 1 d . U . . .
C14 C 0.8909(5) 0.5563(4) 0.4481(5) 0.072(3) Uani 1 1 d . U . . .
H14 H 0.8974 0.5795 0.4180 0.086 Uiso 1 1 calc R U . . .
C15 C 0.9155(5) 0.5170(4) 0.4401(6) 0.080(3) Uani 1 1 d . U . . .
H15 H 0.9392 0.5123 0.4033 0.096 Uiso 1 1 calc R U . . .
C16 C 0.8239(6) 0.6066(4) 0.5115(5) 0.087(3) Uani 1 1 d . U . . .
H16 H 0.8377 0.6321 0.4903 0.105 Uiso 1 1 calc R U . . .
C17 C 0.7050(7) 0.6555(5) 0.5998(7) 0.092(4) Uani 1 1 d . U . . .
C18 C 0.5395(5) 0.2889(3) 0.4505(4) 0.051(2) Uani 1 1 d . U . . .
C19 C 0.5770(6) 0.2763(3) 0.5114(4) 0.065(3) Uani 1 1 d . U . . .
H19 H 0.6261 0.2817 0.5233 0.078 Uiso 1 1 calc R U . . .
C20 C 0.5419(7) 0.2548(3) 0.5573(5) 0.069(3) Uani 1 1 d . U . . .
H20 H 0.5679 0.2457 0.6007 0.083 Uiso 1 1 calc R U . . .
C21 C 0.4397(6) 0.2581(3) 0.4812(5) 0.068(3) Uani 1 1 d . U . . .
H21 H 0.3912 0.2508 0.4689 0.081 Uiso 1 1 calc R U . . .
C22 C 0.4704(6) 0.2797(3) 0.4351(4) 0.058(2) Uani 1 1 d . U . . .
H22 H 0.4431 0.2882 0.3920 0.069 Uiso 1 1 calc R U . . .
C23 C 0.4416(6) 0.2251(3) 0.5934(4) 0.070(3) Uani 1 1 d . U . . .
H23A H 0.4699 0.1991 0.6117 0.084 Uiso 1 1 calc R U . . .
H23B H 0.3939 0.2149 0.5717 0.084 Uiso 1 1 calc R U . . .
C24 C 0.4365(6) 0.2571(3) 0.6538(4) 0.062(3) Uani 1 1 d . U . . .
C25 C 0.3835(6) 0.2874(3) 0.6485(5) 0.068(3) Uani 1 1 d . U . . .
H25 H 0.3481 0.2884 0.6079 0.082 Uiso 1 1 calc R U . . .
C26 C 0.3808(6) 0.3156(4) 0.6996(4) 0.077(3) Uani 1 1 d . U . . .
H26 H 0.3434 0.3362 0.6958 0.092 Uiso 1 1 calc R U . . .
C27 C 0.4357(6) 0.3145(3) 0.7607(4) 0.063(3) Uani 1 1 d . U . . .
C28 C 0.4874(6) 0.2835(3) 0.7672(4) 0.067(3) Uani 1 1 d . U . . .
H28 H 0.5228 0.2820 0.8078 0.081 Uiso 1 1 calc R U . . .
C29 C 0.4874(6) 0.2536(3) 0.7124(5) 0.074(3) Uani 1 1 d . U . . .
H29 H 0.5223 0.2314 0.7162 0.089 Uiso 1 1 calc R U . . .
C30 C 0.4355(5) 0.3466(3) 0.8167(4) 0.061(3) Uani 1 1 d . U . . .
H30 H 0.4577 0.3393 0.8624 0.073 Uiso 1 1 calc R U . . .
C31 C 0.3915(5) 0.4522(3) 0.8542(4) 0.055(2) Uani 1 1 d . U . . .
C32 C 0.5232(5) 0.3724(3) 0.2421(4) 0.055(2) Uani 1 1 d . U . . .
C33 C 0.4550(5) 0.3666(3) 0.2220(4) 0.057(2) Uani 1 1 d . U . . .
H33 H 0.4312 0.3472 0.2471 0.068 Uiso 1 1 calc R U . . .
C34 C 0.4168(5) 0.3882(3) 0.1648(4) 0.058(2) Uani 1 1 d . U . . .
H34 H 0.3677 0.3831 0.1508 0.069 Uiso 1 1 calc R U . . .
C35 C 0.5156(6) 0.4203(3) 0.1453(4) 0.062(3) Uani 1 1 d . U . . .
H35 H 0.5372 0.4384 0.1167 0.074 Uiso 1 1 calc R U . . .
C36 C 0.5584(6) 0.4006(3) 0.2012(4) 0.066(3) Uani 1 1 d . U . . .
H36 H 0.6078 0.4053 0.2119 0.079 Uiso 1 1 calc R U . . .
C37 C 0.4073(6) 0.4424(3) 0.0730(4) 0.069(3) Uani 1 1 d . U . . .
H37A H 0.3601 0.4294 0.0576 0.083 Uiso 1 1 calc R U . . .
H37B H 0.4313 0.4431 0.0336 0.083 Uiso 1 1 calc R U . . .
C38 C 0.4008(6) 0.4890(3) 0.1000(4) 0.065(3) Uani 1 1 d . U . . .
C39 C 0.3730(6) 0.4950(3) 0.1587(5) 0.071(3) Uani 1 1 d . U . . .
H39 H 0.3572 0.4705 0.1810 0.085 Uiso 1 1 calc R U . . .
C40 C 0.3688(5) 0.5358(3) 0.1833(4) 0.065(3) Uani 1 1 d . U . . .
H40 H 0.3532 0.5397 0.2253 0.078 Uiso 1 1 calc R U . . .
C41 C 0.3874(5) 0.5737(3) 0.1476(4) 0.062(2) Uani 1 1 d . U . . .
C42 C 0.4118(5) 0.5670(3) 0.0884(4) 0.064(3) Uani 1 1 d . U . . .
H42 H 0.4232 0.5913 0.0628 0.077 Uiso 1 1 calc R U . . .
C43 C 0.4198(6) 0.5257(4) 0.0666(4) 0.073(3) Uani 1 1 d . U . . .
H43 H 0.4391 0.5216 0.0268 0.088 Uiso 1 1 calc R U . . .
C44 C 0.3801(5) 0.6173(3) 0.1760(4) 0.060(2) Uani 1 1 d . U . . .
H44 H 0.3879 0.6427 0.1508 0.072 Uiso 1 1 calc R U . . .
C45 C 0.3341(6) 0.6681(3) 0.3187(5) 0.070(3) Uani 1 1 d . U . . .
C46 C 0.4968(5) 0.5604(3) 0.6029(3) 0.046(2) Uani 1 1 d . U . . .
C47 C 0.4611(5) 0.5370(3) 0.6459(3) 0.044(2) Uani 1 1 d . U . . .
H47 H 0.4870 0.5273 0.6890 0.053 Uiso 1 1 calc R U . . .
C48 C 0.3900(5) 0.5271(3) 0.6293(3) 0.048(2) Uani 1 1 d . U . . .
C49 C 0.3524(5) 0.5419(3) 0.5637(4) 0.047(2) Uani 1 1 d . U . . .
H49 H 0.3031 0.5370 0.5510 0.056 Uiso 1 1 calc R U . . .
C50 C 0.3872(5) 0.5635(3) 0.5184(3) 0.044(2) Uani 1 1 d . U . . .
C51 C 0.4588(5) 0.5739(3) 0.5378(4) 0.046(2) Uani 1 1 d . U . . .
H51 H 0.4817 0.5898 0.5075 0.055 Uiso 1 1 calc R U . . .
C52 C 0.5729(5) 0.5708(3) 0.6247(4) 0.050(2) Uani 1 1 d . U . . .
C53 C 0.6053(5) 0.6060(3) 0.6040(4) 0.061(2) Uani 1 1 d . U . . .
H53 H 0.5776 0.6259 0.5730 0.074 Uiso 1 1 calc R U . . .
C54 C 0.6753(6) 0.6148(4) 0.6245(5) 0.068(3) Uani 1 1 d . U . . .
C55 C 0.7178(6) 0.5868(4) 0.6711(5) 0.077(3) Uani 1 1 d . U . . .
C56 C 0.6855(6) 0.5495(4) 0.6911(5) 0.070(3) Uani 1 1 d . U . . .
H56 H 0.7129 0.5299 0.7227 0.084 Uiso 1 1 calc R U . . .
C58 C 0.3516(5) 0.5035(3) 0.6753(4) 0.048(2) Uani 1 1 d . U . . .
C57 C 0.6175(5) 0.5402(3) 0.6677(4) 0.059(2) Uani 1 1 d . U . . .
H57 H 0.5987 0.5131 0.6797 0.071 Uiso 1 1 calc R U . . .
C59 C 0.3875(5) 0.4898(2) 0.7413(3) 0.0431(19) Uani 1 1 d . U . . .
H59 H 0.4360 0.4965 0.7564 0.052 Uiso 1 1 calc R U . . .
C60 C 0.3514(5) 0.4663(3) 0.7841(3) 0.052(2) Uani 1 1 d . U . . .
C61 C 0.2827(5) 0.4553(3) 0.7635(4) 0.060(2) Uani 1 1 d . U . . .
C62 C 0.2475(5) 0.4689(4) 0.6976(5) 0.070(3) Uani 1 1 d . U . . .
H62 H 0.1994 0.4616 0.6820 0.084 Uiso 1 1 calc R U . . .
C63 C 0.2817(5) 0.4924(3) 0.6564(4) 0.062(3) Uani 1 1 d . U . . .
H63 H 0.2563 0.5015 0.6128 0.074 Uiso 1 1 calc R U . . .
C64 C 0.3444(5) 0.5765(3) 0.4504(4) 0.049(2) Uani 1 1 d . U . . .
C65 C 0.3591(5) 0.6159(3) 0.4162(4) 0.053(2) Uani 1 1 d . U . . .
H65 H 0.3970 0.6342 0.4369 0.063 Uiso 1 1 calc R U . . .
C66 C 0.3188(5) 0.6270(3) 0.3543(4) 0.052(2) Uani 1 1 d . U . . .
C67 C 0.2618(6) 0.6011(3) 0.3233(4) 0.065(3) Uani 1 1 d . U . . .
C68 C 0.2462(5) 0.5628(3) 0.3554(4) 0.063(3) Uani 1 1 d . U . . .
H68 H 0.2074 0.5449 0.3355 0.076 Uiso 1 1 calc R U . . .
C69 C 0.2898(5) 0.5515(3) 0.4182(4) 0.065(3) Uani 1 1 d . U . . .
H69 H 0.2805 0.5247 0.4393 0.078 Uiso 1 1 calc R U . . .
C70 C 0.8309(6) 0.5723(4) 0.7390(7) 0.129(5) Uiso 1 1 d D . . . .
H70A H 0.8391 0.5452 0.7143 0.154 Uiso 1 1 calc R U . . .
H70B H 0.8068 0.5638 0.7764 0.154 Uiso 1 1 calc R U . . .
C71 C 0.8991(8) 0.5918(6) 0.7693(11) 0.126(10) Uiso 0.5 1 d D . P . .
H71A H 0.9016 0.5934 0.8194 0.151 Uiso 0.5 1 calc R U P . .
H71B H 0.9357 0.5707 0.7619 0.151 Uiso 0.5 1 calc R U P . .
N13 N 0.9194(9) 0.6342(6) 0.7481(10) 0.156(10) Uiso 0.5 1 d D . P . .
C72 C 0.9954(10) 0.6439(9) 0.7723(18) 0.200(17) Uiso 0.5 1 d D . P . .
H72A H 1.0136 0.6269 0.8139 0.301 Uiso 0.5 1 d R U P . .
H72B H 1.0016 0.6753 0.7826 0.301 Uiso 0.5 1 d R U P . .
H72C H 1.0212 0.6360 0.7365 0.301 Uiso 0.5 1 d R U P . .
C73 C 0.8782(16) 0.6705(7) 0.770(2) 0.24(2) Uiso 0.5 1 d D . P . .
H73A H 0.8355 0.6577 0.7811 0.360 Uiso 0.5 1 d R U P . .
H73B H 0.8652 0.6930 0.7344 0.360 Uiso 0.5 1 d R U P . .
H73C H 0.9066 0.6838 0.8112 0.360 Uiso 0.5 1 d R U P . .
C74 C 0.1822(5) 0.4187(4) 0.7886(5) 0.106(4) Uiso 1 1 d D . . . .
H74A H 0.1745 0.4035 0.7437 0.127 Uiso 1 1 calc R U . . .
H74B H 0.1509 0.4446 0.7842 0.127 Uiso 1 1 calc R U . . .
C75 C 0.1650(7) 0.3878(4) 0.8429(6) 0.152(6) Uiso 1 1 d D . . . .
H75A H 0.1283 0.3670 0.8206 0.182 Uiso 1 1 calc R U . . .
H75B H 0.2076 0.3704 0.8620 0.182 Uiso 1 1 calc R U . . .
N15 N 0.1409(8) 0.4092(5) 0.8989(6) 0.097(6) Uiso 0.5 1 d D . P . .
C76 C 0.1834(14) 0.4468(6) 0.9280(10) 0.124(10) Uiso 0.5 1 d D . P . .
H76A H 0.1792 0.4701 0.8935 0.187 Uiso 0.5 1 d R U P . .
H76B H 0.2327 0.4379 0.9416 0.187 Uiso 0.5 1 d R U P . .
H76C H 0.1666 0.4577 0.9682 0.187 Uiso 0.5 1 d R U P . .
C77 C 0.1307(17) 0.3792(7) 0.9547(9) 0.163(14) Uiso 0.5 1 d D . P . .
H77A H 0.1278 0.3489 0.9380 0.245 Uiso 0.5 1 d R U P . .
H77B H 0.0873 0.3868 0.9701 0.245 Uiso 0.5 1 d R U P . .
H77C H 0.1708 0.3822 0.9931 0.245 Uiso 0.5 1 d R U P . .
C78 C 0.1773(6) 0.5867(3) 0.2201(5) 0.093(4) Uiso 1 1 d D . . . .
H78A H 0.1344 0.5834 0.2395 0.111 Uiso 1 1 calc R U . . .
H78B H 0.1990 0.5574 0.2187 0.111 Uiso 1 1 calc R U . . .
C79 C 0.1586(6) 0.6060(4) 0.1484(4) 0.120(5) Uiso 1 1 d D . . . .
H79A H 0.2025 0.6118 0.1319 0.144 Uiso 1 1 calc R U . . .
H79B H 0.1313 0.5839 0.1174 0.144 Uiso 1 1 calc R U . . .
N14 N 0.1177(6) 0.6467(3) 0.1442(5) 0.135(4) Uiso 1 1 d D . . . .
C80 C 0.1626(14) 0.6855(5) 0.1671(13) 0.196(17) Uiso 0.5 1 d D . P . .
H80A H 0.2066 0.6826 0.1505 0.295 Uiso 0.5 1 d R U P . .
H80B H 0.1729 0.6869 0.2174 0.295 Uiso 0.5 1 d R U P . .
H80C H 0.1383 0.7124 0.1485 0.295 Uiso 0.5 1 d R U P . .
C81 C 0.0826(11) 0.6552(6) 0.0708(8) 0.108(8) Uiso 0.5 1 d D . P . .
H81A H 0.1141 0.6726 0.0484 0.161 Uiso 0.5 1 d R U P . .
H81B H 0.0387 0.6714 0.0694 0.161 Uiso 0.5 1 d R U P . .
H81C H 0.0723 0.6271 0.0467 0.161 Uiso 0.5 1 d R U P . .
O1A O 0.4651(4) 0.3572(2) 0.5670(3) 0.073(2) Uani 1 1 d . . . . .
C1A C 0.3681(6) 0.3992(4) 0.5786(5) 0.096(4) Uani 1 1 d . . . . .
H1A1 H 0.3637 0.4292 0.5604 0.143 Uiso 1 1 calc R U . . .
H1A2 H 0.3470 0.3976 0.6193 0.143 Uiso 1 1 calc R U . . .
H1A3 H 0.3438 0.3789 0.5436 0.143 Uiso 1 1 calc R U . . .
C2A C 0.4400(6) 0.3877(3) 0.5965(4) 0.060(3) Uani 1 1 d . . . . .
C3A C 0.4857(6) 0.4122(3) 0.6525(4) 0.070(3) Uani 1 1 d . . . . .
H3A1 H 0.4795 0.4006 0.6969 0.106 Uiso 1 1 calc R U . . .
H3A2 H 0.4729 0.4434 0.6493 0.106 Uiso 1 1 calc R U . . .
H3A3 H 0.5350 0.4089 0.6486 0.106 Uiso 1 1 calc R U . . .
O2A O 0.9653(3) 0.4001(2) 0.6535(3) 0.0632(16) Uiso 1 1 d . . . . .
O3A O 0.6607(3) 0.2676(2) 0.8559(3) 0.0702(18) Uiso 1 1 d . . . . .
O4A O 0.9072(4) 0.4697(2) 0.2488(3) 0.081(2) Uiso 1 1 d . . . . .
O5A O 0.1980(6) 0.5001(4) 0.1128(6) 0.161(4) Uiso 1 1 d . . . . .

loop_
_atom_site_aniso_label
_atom_site_aniso_U_11
_atom_site_aniso_U_22
_atom_site_aniso_U_33
_atom_site_aniso_U_23
_atom_site_aniso_U_13
_atom_site_aniso_U_12
O1 0.127(7) 0.084(6) 0.155(8) -0.002(6) 0.032(6) -0.019(6)
O2 0.079(5) 0.118(6) 0.094(5) 0.017(4) 0.005(4) -0.007(5)
O3 0.114(5) 0.065(4) 0.036(3) -0.013(3) 0.032(3) 0.007(4)
O4 0.096(5) 0.095(5) 0.059(4) 0.017(3) 0.027(4) -0.015(4)
O5 0.146(7) 0.060(5) 0.071(4) 0.001(4) 0.012(5) 0.015(5)
O6 0.094(5) 0.073(4) 0.049(3) 0.014(3) -0.005(3) -0.009(4)
Cl1 0.145(3) 0.0551(14) 0.0394(10) 0.0076(10) 0.0324(13) -0.0017(16)
Cl2 0.145(4) 0.233(6) 0.226(5) 0.008(5) -0.028(4) 0.009(4)
N1 0.080(5) 0.056(4) 0.040(3) -0.006(3) 0.022(4) 0.006(4)
N2 0.080(5) 0.055(4) 0.041(3) 0.004(3) 0.018(4) 0.000(4)
N3 0.071(4) 0.036(3) 0.032(3) -0.007(3) 0.015(3) 0.001(3)
N4 0.078(6) 0.112(7) 0.089(6) -0.009(5) 0.027(5) -0.005(5)
N5 0.082(6) 0.078(6) 0.087(5) -0.001(5) 0.026(5) -0.010(5)
N6 0.103(7) 0.112(7) 0.102(6) 0.010(6) 0.032(5) -0.011(6)
N7 0.111(6) 0.040(4) 0.050(4) -0.005(3) 0.030(4) -0.005(4)
N8 0.091(5) 0.051(4) 0.037(3) -0.005(3) 0.026(3) 0.006(4)
N9 0.095(5) 0.055(4) 0.031(3) -0.004(3) 0.022(3) 0.006(4)
N10 0.092(6) 0.062(5) 0.030(3) -0.004(3) 0.019(4) 0.010(4)
N11 0.076(5) 0.054(4) 0.039(3) -0.002(3) 0.015(3) -0.003(4)
N12 0.105(6) 0.051(4) 0.048(4) 0.003(3) 0.020(4) -0.011(4)
C1 0.070(5) 0.053(5) 0.035(4) -0.001(4) 0.019(4) 0.009(4)
C2 0.079(6) 0.034(4) 0.041(4) -0.001(3) 0.024(4) 0.004(4)
C3 0.077(6) 0.046(4) 0.032(4) -0.004(3) 0.024(4) 0.002(4)
C4 0.073(6) 0.068(6) 0.040(4) -0.001(4) 0.020(4) 0.010(5)
C5 0.073(6) 0.055(5) 0.063(5) 0.005(4) 0.013(5) 0.009(5)
C6 0.079(6) 0.086(7) 0.065(5) 0.020(5) 0.008(5) -0.004(5)
C7 0.091(7) 0.106(7) 0.061(5) 0.002(5) 0.038(5) 0.012(6)
C8 0.072(6) 0.075(6) 0.054(5) -0.003(4) 0.022(4) 0.001(5)
C9 0.076(7) 0.110(8) 0.095(7) -0.002(6) 0.023(6) -0.013(6)
C10 0.075(6) 0.092(7) 0.078(6) 0.014(6) 0.015(5) -0.001(6)
C11 0.083(7) 0.097(7) 0.077(6) 0.011(6) 0.018(5) -0.002(6)
C12 0.089(7) 0.092(7) 0.065(5) 0.010(5) 0.028(5) -0.009(6)
C13 0.064(6) 0.079(6) 0.071(5) -0.005(5) 0.009(5) -0.009(5)
C14 0.071(6) 0.089(7) 0.057(5) 0.019(5) 0.019(5) -0.012(5)
C15 0.060(6) 0.106(7) 0.074(6) 0.012(6) 0.016(5) -0.014(6)
C16 0.091(7) 0.093(7) 0.076(6) 0.017(5) 0.012(5) -0.026(6)
C17 0.081(7) 0.095(7) 0.098(7) 0.007(6) 0.013(6) -0.008(6)
C18 0.080(6) 0.037(4) 0.037(4) -0.005(3) 0.016(4) 0.007(4)
C19 0.099(7) 0.057(5) 0.042(4) 0.003(4) 0.021(4) -0.001(5)
C20 0.105(7) 0.052(5) 0.053(5) -0.008(4) 0.023(5) 0.006(5)
C21 0.099(7) 0.058(5) 0.052(5) -0.001(4) 0.030(5) 0.002(5)
C22 0.094(6) 0.040(4) 0.046(4) -0.004(4) 0.031(4) -0.003(5)
C23 0.111(7) 0.051(5) 0.059(5) 0.004(4) 0.041(5) -0.010(5)
C24 0.096(6) 0.056(5) 0.042(4) 0.002(4) 0.031(5) -0.012(5)
C25 0.083(6) 0.076(6) 0.048(5) -0.010(4) 0.020(4) -0.008(5)
C26 0.097(7) 0.096(7) 0.047(4) -0.012(5) 0.035(5) 0.007(6)
C27 0.090(6) 0.063(5) 0.040(4) -0.002(4) 0.025(4) -0.001(5)
C28 0.103(7) 0.056(5) 0.048(4) 0.001(4) 0.026(5) 0.006(5)
C29 0.103(7) 0.055(5) 0.068(5) 0.004(5) 0.029(5) 0.008(5)
C30 0.095(6) 0.059(5) 0.033(4) -0.004(4) 0.023(4) 0.002(5)
C31 0.080(6) 0.057(5) 0.032(4) -0.003(4) 0.023(4) 0.005(5)
C32 0.083(6) 0.052(5) 0.035(4) -0.006(4) 0.022(4) -0.003(4)
C33 0.081(6) 0.051(5) 0.041(4) -0.007(4) 0.019(4) -0.005(5)
C34 0.075(6) 0.059(5) 0.041(4) -0.006(4) 0.015(4) 0.004(5)
C35 0.094(7) 0.060(5) 0.034(4) 0.005(4) 0.020(4) -0.002(5)
C36 0.086(6) 0.069(6) 0.046(4) 0.000(4) 0.023(4) -0.005(5)
C37 0.100(7) 0.066(6) 0.041(4) 0.001(4) 0.012(4) 0.012(5)
C38 0.097(6) 0.063(5) 0.035(4) -0.003(4) 0.015(4) 0.007(5)
C39 0.097(7) 0.057(5) 0.061(5) 0.009(4) 0.020(5) 0.009(5)
C40 0.093(6) 0.056(5) 0.050(4) 0.005(4) 0.025(5) -0.005(5)
C41 0.075(6) 0.063(5) 0.043(4) 0.013(4) 0.004(4) -0.001(5)
C42 0.089(6) 0.062(5) 0.045(4) 0.005(4) 0.024(4) 0.004(5)
C43 0.097(7) 0.083(6) 0.044(4) -0.007(4) 0.024(5) -0.008(5)
C44 0.080(6) 0.053(5) 0.044(4) 0.009(4) 0.008(4) -0.006(5)
C45 0.086(6) 0.057(5) 0.062(5) -0.014(5) 0.002(5) 0.004(5)
C46 0.069(5) 0.041(4) 0.030(3) -0.002(3) 0.017(4) 0.009(4)
C47 0.059(5) 0.053(5) 0.022(3) 0.001(3) 0.014(3) 0.006(4)
C48 0.076(6) 0.049(5) 0.022(3) -0.009(3) 0.015(4) 0.001(4)
C49 0.058(5) 0.051(5) 0.033(3) 0.002(3) 0.014(3) 0.006(4)
C50 0.067(5) 0.042(4) 0.026(3) -0.002(3) 0.017(3) 0.007(4)
C51 0.063(5) 0.044(4) 0.034(4) -0.005(3) 0.017(4) 0.001(4)
C52 0.059(5) 0.060(5) 0.035(4) -0.003(4) 0.017(4) 0.002(4)
C53 0.071(6) 0.065(5) 0.049(4) -0.003(4) 0.014(4) -0.002(5)
C54 0.068(6) 0.069(6) 0.062(5) -0.001(5) 0.000(5) -0.009(5)
C55 0.076(6) 0.088(7) 0.066(5) -0.001(5) 0.013(5) -0.007(6)
C56 0.078(6) 0.080(6) 0.052(5) 0.006(5) 0.014(5) 0.009(5)
C58 0.072(5) 0.047(4) 0.028(3) -0.005(3) 0.014(4) 0.002(4)
C57 0.061(5) 0.066(5) 0.050(4) -0.008(4) 0.010(4) -0.008(5)
C59 0.066(5) 0.037(4) 0.027(3) -0.001(3) 0.012(3) -0.001(4)
C60 0.077(6) 0.056(5) 0.025(3) 0.004(3) 0.015(4) 0.005(4)
C61 0.068(6) 0.079(6) 0.039(4) 0.010(4) 0.023(4) 0.000(5)
C62 0.065(6) 0.089(6) 0.059(5) 0.010(5) 0.018(4) -0.009(5)
C63 0.076(6) 0.067(6) 0.043(4) 0.012(4) 0.013(4) -0.002(5)
C64 0.063(5) 0.059(5) 0.030(3) 0.000(3) 0.016(4) 0.001(4)
C65 0.073(5) 0.048(5) 0.034(4) -0.002(4) 0.003(4) 0.003(4)
C66 0.068(5) 0.057(5) 0.034(4) 0.013(4) 0.017(4) 0.001(4)
C67 0.081(6) 0.068(6) 0.043(4) 0.003(4) 0.003(4) 0.007(5)
C68 0.065(6) 0.079(6) 0.045(4) 0.004(4) 0.007(4) -0.009(5)
C69 0.074(6) 0.070(6) 0.050(4) 0.011(4) 0.011(4) -0.001(5)
O1A 0.116(6) 0.063(4) 0.051(3) -0.015(3) 0.043(4) -0.015(4)
C1A 0.081(9) 0.127(11) 0.072(7) -0.025(7) 0.000(6) 0.003(8)
C2A 0.090(8) 0.054(6) 0.043(5) -0.002(4) 0.029(5) 0.002(5)
C3A 0.090(8) 0.070(7) 0.054(5) -0.018(5) 0.022(5) 0.005(6)

loop_
_atom_type_symbol
_atom_type_description
_atom_type_scat_dispersion_real
_atom_type_scat_dispersion_imag
_atom_type_scat_source
C C 0.0181 0.0091 'International Tables Vol C Tables 4.2.6.8 and 6.1.1.4'
H H 0.0000 0.0000 'International Tables Vol C Tables 4.2.6.8 and 6.1.1.4'
N N 0.0311 0.0180 'International Tables Vol C Tables 4.2.6.8 and 6.1.1.4'
O O 0.0492 0.0322 'International Tables Vol C Tables 4.2.6.8 and 6.1.1.4'
Cl Cl 0.3639 0.7018 'International Tables Vol C Tables 4.2.6.8 and 6.1.1.4'

loop_
_geom_angle_atom_site_label_1
_geom_angle_atom_site_label_2
_geom_angle_atom_site_label_3
_geom_angle
_geom_angle_site_symmetry_1
_geom_angle_site_symmetry_3
C55 O2 C70 116.9(9) . .
C61 O4 C74 119.8(8) . .
C67 O6 C78 118.6(7) . .
C1 N1 C3 117.3(8) . .
C2 N2 C1 114.6(8) . .
C3 N3 C2 113.2(8) . .
C6 N4 C7 121.2(10) . .
C6 N4 C9 121.8(10) . .
C7 N4 C9 115.8(11) . .
C16 N5 N6 116.6(11) . .
N5 N6 C17 120.7(12) . .
N5 N6 H6N 119.7 . .
C17 N6 H6N 119.7 . .
C21 N7 C20 119.4(9) . .
C21 N7 C23 123.0(10) . .
C20 N7 C23 117.6(9) . .
C30 N8 N9 115.1(7) . .
C31 N9 N8 122.1(7) . .
C31 N9 H9N 119.0 . .
N8 N9 H9N 119.0 . .
C35 N10 C34 120.1(8) . .
C35 N10 C37 119.6(9) . .
C34 N10 C37 120.2(9) . .
C44 N11 N12 117.4(8) . .
C45 N12 N11 117.6(8) . .
C45 N12 H12N 121.2 . .
N11 N12 H12N 121.2 . .
N1 C1 N2 122.9(9) . .
N1 C1 C4 116.8(8) . .
N2 C1 C4 120.2(8) . .
N2 C2 N3 127.6(8) . .
N2 C2 C18 117.1(8) . .
N3 C2 C18 115.3(8) . .
N3 C3 N1 124.4(8) . .
N3 C3 C32 117.2(9) . .
N1 C3 C32 118.3(8) . .
C8 C4 C5 119.4(10) . .
C8 C4 C1 120.6(8) . .
C5 C4 C1 119.8(8) . .
C6 C5 C4 118.8(10) . .
C6 C5 H5 120.6 . .
C4 C5 H5 120.6 . .
N4 C6 C5 121.0(10) . .
N4 C6 H6 119.5 . .
C5 C6 H6 119.5 . .
C8 C7 N4 117.8(10) . .
C8 C7 H7 121.1 . .
N4 C7 H7 121.1 . .
C4 C8 C7 121.7(10) . .
C4 C8 H8 119.2 . .
C7 C8 H8 119.2 . .
N4 C9 C10 109.0(10) . .
N4 C9 H9A 109.9 . .
C10 C9 H9A 109.9 . .
N4 C9 H9B 109.9 . .
C10 C9 H9B 109.9 . .
H9A C9 H9B 108.3 . .
C11 C10 C15 116.7(12) . .
C11 C10 C9 119.5(11) . .
C15 C10 C9 123.8(11) . .
C12 C11 C10 121.2(12) . .
C12 C11 H11 119.4 . .
C10 C11 H11 119.4 . .
C11 C12 C13 120.2(10) . .
C11 C12 H12 119.9 . .
C13 C12 H12 119.9 . .
C14 C13 C12 119.1(11) . .
C14 C13 C16 122.4(11) . .
C12 C13 C16 118.4(10) . .
C15 C14 C13 119.3(11) . .
C15 C14 H14 120.3 . .
C13 C14 H14 120.3 . .
C14 C15 C10 123.2(11) . .
C14 C15 H15 118.4 . .
C10 C15 H15 118.4 . .
N5 C16 C13 120.1(11) . .
N5 C16 H16 120.0 . .
C13 C16 H16 120.0 . .
O1 C17 N6 120.6(13) . .
O1 C17 C54 123.3(12) . .
N6 C17 C54 115.8(12) . .
C19 C18 C22 118.8(9) . .
C19 C18 C2 118.8(9) . .
C22 C18 C2 122.2(8) . .
C18 C19 C20 118.5(11) . .
C18 C19 H19 120.8 . .
C20 C19 H19 120.8 . .
N7 C20 C19 121.3(10) . .
N7 C20 H20 119.4 . .
C19 C20 H20 119.4 . .
N7 C21 C22 122.0(11) . .
N7 C21 H21 119.0 . .
C22 C21 H21 119.0 . .
C18 C22 C21 120.0(9) . .
C18 C22 H22 120.0 . .
C21 C22 H22 120.0 . .
N7 C23 C24 110.9(7) . .
N7 C23 H23A 109.5 . .
C24 C23 H23A 109.5 . .
N7 C23 H23B 109.5 . .
C24 C23 H23B 109.5 . .
H23A C23 H23B 108.1 . .
C25 C24 C29 121.3(9) . .
C25 C24 C23 121.5(9) . .
C29 C24 C23 117.2(9) . .
C26 C25 C24 121.0(10) . .
C26 C25 H25 119.5 . .
C24 C25 H25 119.5 . .
C25 C26 C27 119.2(10) . .
C25 C26 H26 120.4 . .
C27 C26 H26 120.4 . .
C28 C27 C26 120.1(9) . .
C28 C27 C30 119.7(9) . .
C26 C27 C30 120.2(9) . .
C27 C28 C29 118.8(10) . .
C27 C28 H28 120.6 . .
C29 C28 H28 120.6 . .
C24 C29 C28 119.5(10) . .
C24 C29 H29 120.3 . .
C28 C29 H29 120.3 . .
N8 C30 C27 120.3(8) . .
N8 C30 H30 119.8 . .
C27 C30 H30 119.8 . .
O3 C31 N9 120.5(8) . .
O3 C31 C60 122.1(8) . .
N9 C31 C60 117.4(7) . .
C33 C32 C36 118.0(9) . .
C33 C32 C3 124.9(8) . .
C36 C32 C3 117.0(9) . .
C32 C33 C34 121.5(9) . .
C32 C33 H33 119.3 . .
C34 C33 H33 119.3 . .
N10 C34 C33 120.0(10) . .
N10 C34 H34 120.0 . .
C33 C34 H34 120.0 . .
N10 C35 C36 124.4(9) . .
N10 C35 H35 117.8 . .
C36 C35 H35 117.8 . .
C35 C36 C32 115.7(10) . .
C35 C36 H36 122.1 . .
C32 C36 H36 122.1 . .
N10 C37 C38 107.9(7) . .
N10 C37 H37A 110.1 . .
C38 C37 H37A 110.1 . .
N10 C37 H37B 110.1 . .
C38 C37 H37B 110.1 . .
H37A C37 H37B 108.4 . .
C43 C38 C39 118.7(9) . .
C43 C38 C37 122.0(8) . .
C39 C38 C37 119.3(9) . .
C40 C39 C38 119.3(10) . .
C40 C39 H39 120.3 . .
C38 C39 H39 120.3 . .
C39 C40 C41 121.4(9) . .
C39 C40 H40 119.3 . .
C41 C40 H40 119.3 . .
C42 C41 C40 118.0(9) . .
C42 C41 C44 123.0(9) . .
C40 C41 C44 119.0(8) . .
C43 C42 C41 119.9(9) . .
C43 C42 H42 120.1 . .
C41 C42 H42 120.1 . .
C42 C43 C38 122.6(9) . .
C42 C43 H43 118.7 . .
C38 C43 H43 118.7 . .
N11 C44 C41 120.2(8) . .
N11 C44 H44 119.9 . .
C41 C44 H44 119.9 . .
O5 C45 N12 121.2(10) . .
O5 C45 C66 121.4(9) . .
N12 C45 C66 117.4(9) . .
C47 C46 C51 118.4(8) . .
C47 C46 C52 121.0(7) . .
C51 C46 C52 120.6(7) . .
C48 C47 C46 123.8(7) . .
C48 C47 H47 118.1 . .
C46 C47 H47 118.1 . .
C47 C48 C49 116.8(7) . .
C47 C48 C58 124.0(7) . .
C49 C48 C58 119.2(8) . .
C50 C49 C48 120.7(8) . .
C50 C49 H49 119.6 . .
C48 C49 H49 119.6 . .
C49 C50 C51 120.7(7) . .
C49 C50 C64 117.1(8) . .
C51 C50 C64 122.1(7) . .
C50 C51 C46 119.4(7) . .
C50 C51 H51 120.3 . .
C46 C51 H51 120.3 . .
C53 C52 C57 115.9(9) . .
C53 C52 C46 125.2(8) . .
C57 C52 C46 118.8(8) . .
C52 C53 C54 124.2(10) . .
C52 C53 H53 117.9 . .
C54 C53 H53 117.9 . .
C53 C54 C55 119.8(10) . .
C53 C54 C17 119.5(10) . .
C55 C54 C17 120.7(10) . .
O2 C55 C56 127.9(11) . .
O2 C55 C54 115.5(10) . .
C56 C55 C54 116.6(11) . .
C57 C56 C55 122.9(10) . .
C57 C56 H56 118.6 . .
C55 C56 H56 118.6 . .
C63 C58 C59 117.0(8) . .
C63 C58 C48 122.9(7) . .
C59 C58 C48 120.1(8) . .
C56 C57 C52 120.3(10) . .
C56 C57 H57 119.9 . .
C52 C57 H57 119.9 . .
C60 C59 C58 120.0(8) . .
C60 C59 H59 120.0 . .
C58 C59 H59 120.0 . .
C61 C60 C59 121.5(7) . .
C61 C60 C31 120.1(8) . .
C59 C60 C31 118.4(8) . .
O4 C61 C60 117.1(8) . .
O4 C61 C62 124.8(9) . .
C60 C61 C62 118.0(8) . .
C63 C62 C61 120.8(9) . .
C63 C62 H62 119.6 . .
C61 C62 H62 119.6 . .
C62 C63 C58 122.7(9) . .
C62 C63 H63 118.6 . .
C58 C63 H63 118.6 . .
C69 C64 C65 117.1(8) . .
C69 C64 C50 121.4(8) . .
C65 C64 C50 121.5(8) . .
C66 C65 C64 120.2(8) . .
C66 C65 H65 119.9 . .
C64 C65 H65 119.9 . .
C65 C66 C67 121.2(8) . .
C65 C66 C45 120.2(9) . .
C67 C66 C45 118.6(8) . .
O6 C67 C68 124.5(9) . .
O6 C67 C66 115.8(9) . .
C68 C67 C66 119.7(8) . .
C67 C68 C69 117.9(9) . .
C67 C68 H68 121.0 . .
C69 C68 H68 121.0 . .
C64 C69 C68 123.8(9) . .
C64 C69 H69 118.1 . .
C68 C69 H69 118.1 . .
O2 C70 C71 114.0(7) . .
O2 C70 H70A 108.8 . .
C71 C70 H70A 108.8 . .
O2 C70 H70B 108.8 . .
C71 C70 H70B 108.8 . .
H70A C70 H70B 107.7 . .
N13 C71 C70 121.6(9) . .
N13 C71 H71A 107.0 . .
C70 C71 H71A 106.9 . .
N13 C71 H71B 106.9 . .
C70 C71 H71B 106.9 . .
H71A C71 H71B 106.7 . .
C71 N13 C73 112.9(10) . .
C71 N13 C72 113.4(10) . .
C73 N13 C72 108.4(9) . .
N13 C72 H72A 109.5 . .
N13 C72 H72B 109.5 . .
H72A C72 H72B 109.5 . .
N13 C72 H72C 109.4 . .
H72A C72 H72C 109.5 . .
H72B C72 H72C 109.5 . .
N13 C73 H73A 107.5 . .
N13 C73 H73B 112.8 . .
H73A C73 H73B 109.5 . .
N13 C73 H73C 108.0 . .
H73A C73 H73C 109.5 . .
H73B C73 H73C 109.5 . .
O4 C74 C75 109.1(8) . .
O4 C74 H74A 109.9 . .
C75 C74 H74A 109.9 . .
O4 C74 H74B 109.9 . .
C75 C74 H74B 109.9 . .
H74A C74 H74B 108.3 . .
N15 C75 C74 114.8(8) . .
N15 C75 H75A 108.6 . .
C74 C75 H75A 108.6 . .
N15 C75 H75B 108.6 . .
C74 C75 H75B 108.6 . .
H75A C75 H75B 107.5 . .
C75 N15 C76 114.5(9) . .
C75 N15 C77 114.4(9) . .
C76 N15 C77 109.6(9) . .
N15 C76 H76A 109.3 . .
N15 C76 H76B 109.5 . .
H76A C76 H76B 109.5 . .
N15 C76 H76C 109.6 . .
H76A C76 H76C 109.5 . .
H76B C76 H76C 109.5 . .
N15 C77 H77A 109.5 . .
N15 C77 H77B 110.0 . .
H77A C77 H77B 109.5 . .
N15 C77 H77C 108.9 . .
H77A C77 H77C 109.5 . .
H77B C77 H77C 109.5 . .
O6 C78 C79 107.8(7) . .
O6 C78 H78A 110.1 . .
C79 C78 H78A 110.1 . .
O6 C78 H78B 110.1 . .
C79 C78 H78B 110.1 . .
H78A C78 H78B 108.5 . .
N14 C79 C78 113.9(8) . .
N14 C79 H79A 108.8 . .
C78 C79 H79A 108.8 . .
N14 C79 H79B 108.8 . .
C78 C79 H79B 108.8 . .
H79A C79 H79B 107.7 . .
C79 N14 C80 112.3(9) . .
C79 N14 C81 109.6(8) . .
C80 N14 C81 106.5(8) . .
N14 C80 H80A 108.8 . .
N14 C80 H80B 109.6 . .
H80A C80 H80B 109.5 . .
N14 C80 H80C 110.0 . .
H80A C80 H80C 109.5 . .
H80B C80 H80C 109.5 . .
N14 C81 H81A 109.4 . .
N14 C81 H81B 109.6 . .
H81A C81 H81B 109.5 . .
N14 C81 H81C 109.4 . .
H81A C81 H81C 109.5 . .
H81B C81 H81C 109.5 . .
C2A C1A H1A1 109.5 . .
C2A C1A H1A2 109.5 . .
H1A1 C1A H1A2 109.5 . .
C2A C1A H1A3 109.5 . .
H1A1 C1A H1A3 109.5 . .
H1A2 C1A H1A3 109.5 . .
O1A C2A C1A 121.6(10) . .
O1A C2A C3A 119.9(10) . .
C1A C2A C3A 118.5(9) . .
C2A C3A H3A1 109.5 . .
C2A C3A H3A2 109.5 . .
H3A1 C3A H3A2 109.5 . .
C2A C3A H3A3 109.5 . .
H3A1 C3A H3A3 109.5 . .
H3A2 C3A H3A3 109.5 . .

loop_
_geom_bond_atom_site_label_1
_geom_bond_atom_site_label_2
_geom_bond_distance
_geom_bond_site_symmetry_2
O1 C17 1.268(15) .
O2 C55 1.377(13) .
O2 C70 1.412(8) .
O3 C31 1.226(9) .
O4 C61 1.347(10) .
O4 C74 1.410(8) .
O5 C45 1.205(11) .
O6 C67 1.372(10) .
O6 C78 1.415(8) .
N1 C1 1.331(10) .
N1 C3 1.338(11) .
N2 C2 1.310(11) .
N2 C1 1.354(10) .
N3 C3 1.331(10) .
N3 C2 1.348(10) .
N4 C6 1.335(13) .
N4 C7 1.398(13) .
N4 C9 1.481(14) .
N5 C16 1.297(13) .
N5 N6 1.319(13) .
N6 C17 1.375(15) .
N6 H6N 0.8800 .
N7 C21 1.294(11) .
N7 C20 1.305(13) .
N7 C23 1.482(11) .
N8 C30 1.249(11) .
N8 N9 1.416(9) .
N9 C31 1.294(11) .
N9 H9N 0.8800 .
N10 C35 1.276(12) .
N10 C34 1.325(11) .
N10 C37 1.489(11) .
N11 C44 1.273(10) .
N11 N12 1.385(9) .
N12 C45 1.368(11) .
N12 H12N 0.8800 .
C1 C4 1.481(13) .
C2 C18 1.525(11) .
C3 C32 1.478(12) .
C4 C8 1.351(12) .
C4 C5 1.406(12) .
C5 C6 1.358(14) .
C5 H5 0.9500 .
C6 H6 0.9500 .
C7 C8 1.362(14) .
C7 H7 0.9500 .
C8 H8 0.9500 .
C9 C10 1.515(16) .
C9 H9A 0.9900 .
C9 H9B 0.9900 .
C10 C11 1.366(14) .
C10 C15 1.435(15) .
C11 C12 1.360(15) .
C11 H11 0.9500 .
C12 C13 1.409(14) .
C12 H12 0.9500 .
C13 C14 1.389(13) .
C13 C16 1.471(15) .
C14 C15 1.310(15) .
C14 H14 0.9500 .
C15 H15 0.9500 .
C16 H16 0.9500 .
C17 C54 1.489(16) .
C18 C19 1.338(11) .
C18 C22 1.344(13) .
C19 C20 1.404(13) .
C19 H19 0.9500 .
C20 H20 0.9500 .
C21 C22 1.361(12) .
C21 H21 0.9500 .
C22 H22 0.9500 .
C23 C24 1.566(12) .
C23 H23A 0.9900 .
C23 H23B 0.9900 .
C24 C25 1.369(13) .
C24 C29 1.372(13) .
C25 C26 1.342(12) .
C25 H25 0.9500 .
C26 C27 1.445(13) .
C26 H26 0.9500 .
C27 C28 1.363(13) .
C27 C30 1.484(11) .
C28 C29 1.421(12) .
C28 H28 0.9500 .
C29 H29 0.9500 .
C30 H30 0.9500 .
C31 C60 1.517(11) .
C32 C33 1.316(12) .
C32 C36 1.446(12) .
C33 C34 1.393(12) .
C33 H33 0.9500 .
C34 H34 0.9500 .
C35 C36 1.384(13) .
C35 H35 0.9500 .
C36 H36 0.9500 .
C37 C38 1.530(13) .
C37 H37A 0.9900 .
C37 H37B 0.9900 .
C38 C43 1.389(13) .
C38 C39 1.392(12) .
C39 C40 1.344(12) .
C39 H39 0.9500 .
C40 C41 1.439(12) .
C40 H40 0.9500 .
C41 C42 1.371(12) .
C41 C44 1.461(13) .
C42 C43 1.348(13) .
C42 H42 0.9500 .
C43 H43 0.9500 .
C44 H44 0.9500 .
C45 C66 1.497(13) .
C46 C47 1.400(10) .
C46 C51 1.418(10) .
C46 C52 1.486(12) .
C47 C48 1.385(11) .
C47 H47 0.9500 .
C48 C49 1.434(10) .
C48 C58 1.478(11) .
C49 C50 1.395(10) .
C49 H49 0.9500 .
C50 C51 1.401(11) .
C50 C64 1.492(10) .
C51 H51 0.9500 .
C52 C53 1.349(12) .
C52 C57 1.433(12) .
C53 C54 1.364(13) .
C53 H53 0.9500 .
C54 C55 1.400(14) .
C55 C56 1.391(14) .
C56 C57 1.339(13) .
C56 H56 0.9500 .
C58 C63 1.375(12) .
C58 C59 1.421(10) .
C57 H57 0.9500 .
C59 C60 1.404(10) .
C59 H59 0.9500 .
C60 C61 1.356(12) .
C61 C62 1.414(12) .
C62 C63 1.356(12) .
C62 H62 0.9500 .
C63 H63 0.9500 .
C64 C69 1.356(12) .
C64 C65 1.436(11) .
C65 C66 1.364(10) .
C65 H65 0.9500 .
C66 C67 1.398(13) .
C67 C68 1.390(13) .
C68 C69 1.404(11) .
C68 H68 0.9500 .
C69 H69 0.9500 .
C70 C71 1.465(8) .
C70 H70A 0.9900 .
C70 H70B 0.9900 .
C71 N13 1.436(9) .
C71 H71A 0.9900 .
C71 H71B 0.9900 .
N13 C73 1.480(10) .
N13 C72 1.486(10) .
C72 H72A 0.9800 .
C72 H72B 0.9800 .
C72 H72C 0.9800 .
C73 H73A 0.9800 .
C73 H73B 0.9800 .
C73 H73C 0.9800 .
C74 C75 1.517(8) .
C74 H74A 0.9900 .
C74 H74B 0.9900 .
C75 N15 1.447(9) .
C75 H75A 0.9900 .
C75 H75B 0.9900 .
N15 C76 1.460(9) .
N15 C77 1.482(9) .
C76 H76A 0.9800 .
C76 H76B 0.9800 .
C76 H76C 0.9800 .
C77 H77A 0.9800 .
C77 H77B 0.9800 .
C77 H77C 0.9800 .
C78 C79 1.516(8) .
C78 H78A 0.9900 .
C78 H78B 0.9900 .
C79 N14 1.465(8) .
C79 H79A 0.9900 .
C79 H79B 0.9900 .
N14 C80 1.485(9) .
N14 C81 1.506(9) .
C80 H80A 0.9800 .
C80 H80B 0.9800 .
C80 H80C 0.9800 .
C81 H81A 0.9800 .
C81 H81B 0.9800 .
C81 H81C 0.9800 .
O1A C2A 1.250(10) .
C1A C2A 1.412(14) .
C1A H1A1 0.9800 .
C1A H1A2 0.9800 .
C1A H1A3 0.9800 .
C2A C3A 1.481(12) .
C3A H3A1 0.9800 .
C3A H3A2 0.9800 .
C3A H3A3 0.9800 .

loop_
_geom_torsion_atom_site_label_1
_geom_torsion_atom_site_label_2
_geom_torsion_atom_site_label_3
_geom_torsion_atom_site_label_4
_geom_torsion
_geom_torsion_site_symmetry_1
_geom_torsion_site_symmetry_2
_geom_torsion_site_symmetry_3
_geom_torsion_site_symmetry_4
C16 N5 N6 C17 -179.4(11) . . . .
C30 N8 N9 C31 175.6(9) . . . .
C44 N11 N12 C45 176.9(9) . . . .
C3 N1 C1 N2 -0.1(12) . . . .
C3 N1 C1 C4 -175.3(7) . . . .
C2 N2 C1 N1 0.4(12) . . . .
C2 N2 C1 C4 175.4(8) . . . .
C1 N2 C2 N3 1.1(12) . . . .
C1 N2 C2 C18 -178.1(7) . . . .
C3 N3 C2 N2 -2.7(12) . . . .
C3 N3 C2 C18 176.5(7) . . . .
C2 N3 C3 N1 2.9(11) . . . .
C2 N3 C3 C32 -173.1(7) . . . .
C1 N1 C3 N3 -1.8(12) . . . .
C1 N1 C3 C32 174.2(7) . . . .
N1 C1 C4 C8 -8.4(13) . . . .
N2 C1 C4 C8 176.2(9) . . . .
N1 C1 C4 C5 167.6(8) . . . .
N2 C1 C4 C5 -7.8(13) . . . .
C8 C4 C5 C6 1.0(14) . . . .
C1 C4 C5 C6 -175.1(9) . . . .
C7 N4 C6 C5 -1.3(17) . . . .
C9 N4 C6 C5 165.7(11) . . . .
C4 C5 C6 N4 1.3(16) . . . .
C6 N4 C7 C8 -1.1(16) . . . .
C9 N4 C7 C8 -168.8(10) . . . .
C5 C4 C8 C7 -3.4(15) . . . .
C1 C4 C8 C7 172.6(9) . . . .
N4 C7 C8 C4 3.5(16) . . . .
C6 N4 C9 C10 -94.9(13) . . . .
C7 N4 C9 C10 72.7(12) . . . .
N4 C9 C10 C11 72.1(14) . . . .
N4 C9 C10 C15 -108.1(12) . . . .
C15 C10 C11 C12 5.0(17) . . . .
C9 C10 C11 C12 -175.2(11) . . . .
C10 C11 C12 C13 -3.2(18) . . . .
C11 C12 C13 C14 -0.8(16) . . . .
C11 C12 C13 C16 179.7(10) . . . .
C12 C13 C14 C15 2.8(16) . . . .
C16 C13 C14 C15 -177.8(10) . . . .
C13 C14 C15 C10 -0.8(17) . . . .
C11 C10 C15 C14 -3.0(17) . . . .
C9 C10 C15 C14 177.2(11) . . . .
N6 N5 C16 C13 177.2(10) . . . .
C14 C13 C16 N5 163.4(10) . . . .
C12 C13 C16 N5 -17.2(16) . . . .
N5 N6 C17 O1 179.6(12) . . . .
N5 N6 C17 C54 -6.7(17) . . . .
N2 C2 C18 C19 -0.8(11) . . . .
N3 C2 C18 C19 179.9(7) . . . .
N2 C2 C18 C22 174.2(8) . . . .
N3 C2 C18 C22 -5.1(11) . . . .
C22 C18 C19 C20 -1.6(13) . . . .
C2 C18 C19 C20 173.5(8) . . . .
C21 N7 C20 C19 2.5(14) . . . .
C23 N7 C20 C19 -178.8(8) . . . .
C18 C19 C20 N7 0.2(14) . . . .
C20 N7 C21 C22 -3.8(14) . . . .
C23 N7 C21 C22 177.7(8) . . . .
C19 C18 C22 C21 0.5(13) . . . .
C2 C18 C22 C21 -174.5(8) . . . .
N7 C21 C22 C18 2.3(14) . . . .
C21 N7 C23 C24 -108.9(10) . . . .
C20 N7 C23 C24 72.6(11) . . . .
N7 C23 C24 C25 81.1(12) . . . .
N7 C23 C24 C29 -98.9(10) . . . .
C29 C24 C25 C26 2.1(15) . . . .
C23 C24 C25 C26 -177.9(9) . . . .
C24 C25 C26 C27 1.2(15) . . . .
C25 C26 C27 C28 -3.2(15) . . . .
C25 C26 C27 C30 177.4(9) . . . .
C26 C27 C28 C29 1.9(14) . . . .
C30 C27 C28 C29 -178.8(8) . . . .
C25 C24 C29 C28 -3.4(15) . . . .
C23 C24 C29 C28 176.6(8) . . . .
C27 C28 C29 C24 1.3(14) . . . .
N9 N8 C30 C27 -174.5(8) . . . .
C28 C27 C30 N8 154.9(10) . . . .
C26 C27 C30 N8 -25.8(14) . . . .
N8 N9 C31 O3 -177.5(8) . . . .
N8 N9 C31 C60 2.2(13) . . . .
N3 C3 C32 C33 3.3(13) . . . .
N1 C3 C32 C33 -172.9(8) . . . .
N3 C3 C32 C36 -179.9(7) . . . .
N1 C3 C32 C36 3.8(11) . . . .
C36 C32 C33 C34 -2.5(13) . . . .
C3 C32 C33 C34 174.2(8) . . . .
C35 N10 C34 C33 5.1(13) . . . .
C37 N10 C34 C33 -173.7(7) . . . .
C32 C33 C34 N10 -1.1(13) . . . .
C34 N10 C35 C36 -5.4(14) . . . .
C37 N10 C35 C36 173.4(8) . . . .
N10 C35 C36 C32 1.7(14) . . . .
C33 C32 C36 C35 2.3(13) . . . .
C3 C32 C36 C35 -174.7(8) . . . .
C35 N10 C37 C38 -77.0(11) . . . .
C34 N10 C37 C38 101.8(10) . . . .
N10 C37 C38 C43 126.7(10) . . . .
N10 C37 C38 C39 -55.2(13) . . . .
C43 C38 C39 C40 -3.5(16) . . . .
C37 C38 C39 C40 178.4(9) . . . .
C38 C39 C40 C41 4.8(16) . . . .
C39 C40 C41 C42 -2.0(15) . . . .
C39 C40 C41 C44 178.5(10) . . . .
C40 C41 C42 C43 -2.0(15) . . . .
C44 C41 C42 C43 177.5(10) . . . .
C41 C42 C43 C38 3.3(17) . . . .
C39 C38 C43 C42 -0.5(16) . . . .
C37 C38 C43 C42 177.5(10) . . . .
N12 N11 C44 C41 -178.2(8) . . . .
C42 C41 C44 N11 -173.4(9) . . . .
C40 C41 C44 N11 6.1(14) . . . .
N11 N12 C45 O5 -179.9(9) . . . .
N11 N12 C45 C66 -2.2(14) . . . .
C51 C46 C47 C48 -1.8(12) . . . .
C52 C46 C47 C48 178.5(8) . . . .
C46 C47 C48 C49 0.5(12) . . . .
C46 C47 C48 C58 -178.1(7) . . . .
C47 C48 C49 C50 2.6(11) . . . .
C58 C48 C49 C50 -178.7(7) . . . .
C48 C49 C50 C51 -4.4(11) . . . .
C48 C49 C50 C64 178.1(7) . . . .
C49 C50 C51 C46 3.0(11) . . . .
C64 C50 C51 C46 -179.6(7) . . . .
C47 C46 C51 C50 0.0(11) . . . .
C52 C46 C51 C50 179.7(7) . . . .
C47 C46 C52 C53 -151.2(8) . . . .
C51 C46 C52 C53 29.1(12) . . . .
C47 C46 C52 C57 33.0(11) . . . .
C51 C46 C52 C57 -146.7(7) . . . .
C57 C52 C53 C54 -3.9(13) . . . .
C46 C52 C53 C54 -179.8(8) . . . .
C52 C53 C54 C55 -1.2(15) . . . .
C52 C53 C54 C17 -178.2(10) . . . .
O1 C17 C54 C53 57.3(17) . . . .
N6 C17 C54 C53 -116.2(12) . . . .
O1 C17 C54 C55 -119.6(14) . . . .
N6 C17 C54 C55 66.9(15) . . . .
C70 O2 C55 C56 3.7(17) . . . .
C70 O2 C55 C54 -178.6(11) . . . .
C53 C54 C55 O2 -174.7(9) . . . .
C17 C54 C55 O2 2.2(16) . . . .
C53 C54 C55 C56 3.3(15) . . . .
C17 C54 C55 C56 -179.8(10) . . . .
O2 C55 C56 C57 177.8(10) . . . .
C54 C55 C56 C57 0.1(16) . . . .
C47 C48 C58 C63 -177.0(8) . . . .
C49 C48 C58 C63 4.4(12) . . . .
C47 C48 C58 C59 0.4(12) . . . .
C49 C48 C58 C59 -178.1(7) . . . .
C55 C56 C57 C52 -5.5(14) . . . .
C53 C52 C57 C56 7.2(12) . . . .
C46 C52 C57 C56 -176.7(8) . . . .
C63 C58 C59 C60 -0.6(11) . . . .
C48 C58 C59 C60 -178.2(7) . . . .
C58 C59 C60 C61 1.7(12) . . . .
C58 C59 C60 C31 -179.9(7) . . . .
O3 C31 C60 C61 -99.9(11) . . . .
N9 C31 C60 C61 80.5(11) . . . .
O3 C31 C60 C59 81.7(11) . . . .
N9 C31 C60 C59 -98.0(10) . . . .
C74 O4 C61 C60 -178.5(10) . . . .
C74 O4 C61 C62 1.8(15) . . . .
C59 C60 C61 O4 178.9(8) . . . .
C31 C60 C61 O4 0.5(13) . . . .
C59 C60 C61 C62 -1.4(14) . . . .
C31 C60 C61 C62 -179.7(8) . . . .
O4 C61 C62 C63 179.8(10) . . . .
C60 C61 C62 C63 0.0(15) . . . .
C61 C62 C63 C58 1.0(15) . . . .
C59 C58 C63 C62 -0.7(14) . . . .
C48 C58 C63 C62 176.8(9) . . . .
C49 C50 C64 C69 -34.0(11) . . . .
C51 C50 C64 C69 148.6(9) . . . .
C49 C50 C64 C65 146.1(8) . . . .
C51 C50 C64 C65 -31.4(12) . . . .
C69 C64 C65 C66 0.4(12) . . . .
C50 C64 C65 C66 -179.7(8) . . . .
C64 C65 C66 C67 1.3(13) . . . .
C64 C65 C66 C45 179.9(8) . . . .
O5 C45 C66 C65 -67.0(14) . . . .
N12 C45 C66 C65 115.2(10) . . . .
O5 C45 C66 C67 111.7(12) . . . .
N12 C45 C66 C67 -66.1(13) . . . .
C78 O6 C67 C68 -12.7(14) . . . .
C78 O6 C67 C66 166.3(9) . . . .
C65 C66 C67 O6 179.9(8) . . . .
C45 C66 C67 O6 1.2(13) . . . .
C65 C66 C67 C68 -1.0(14) . . . .
C45 C66 C67 C68 -179.7(9) . . . .
O6 C67 C68 C69 178.2(9) . . . .
C66 C67 C68 C69 -0.8(14) . . . .
C65 C64 C69 C68 -2.3(14) . . . .
C50 C64 C69 C68 177.7(8) . . . .
C67 C68 C69 C64 2.6(15) . . . .
C55 O2 C70 C71 -170.4(15) . . . .
O2 C70 C71 N13 -5(3) . . . .
C70 C71 N13 C73 69(3) . . . .
C70 C71 N13 C72 -167(2) . . . .
C61 O4 C74 C75 171.9(9) . . . .
O4 C74 C75 N15 88.1(14) . . . .
C74 C75 N15 C76 -47.0(18) . . . .
C74 C75 N15 C77 -174.6(15) . . . .
C67 O6 C78 C79 -165.7(8) . . . .
O6 C78 C79 N14 -67.5(13) . . . .
C78 C79 N14 C80 79.8(16) . . . .
C78 C79 N14 C81 -162.0(13) . . . .
